data_1562580
loop_
_publ_author_name
'Wang, Chih-Min'
'Chiu, Cheng-Wei'
'Lin, Hsiu-Mei'
'Lii, Kwang-Hwa'

_publ_section_title
;
 Synthesis and characterization of three-layered zinc phosphites
 containing tert-octylamine molecules with template and ligand roles
;
_journal_name_full 'Journal of Solid State Chemistry'
_journal_page_first 16
_journal_page_last 20
_journal_paper_doi 10.1016/j.jssc.2013.05.003
_journal_volume 204
_journal_year 2013
_chemical_formula_sum 'C8 H20 N O3 P Zn'
_chemical_formula_weight 274.59
_space_group_IT_number 14
_space_group_name_Hall '-P 2ybc'
_space_group_name_H-M_alt 'P 1 21/c 1'
_symmetry_cell_setting monoclinic
_symmetry_space_group_name_H-M 'P 1 21/c 1'
_atom_sites_solution_hydrogens geom
_atom_sites_solution_primary direct
_atom_sites_solution_secondary difmap
_audit_creation_method SHELXL-97
_cell_angle_alpha 90.00
_cell_angle_beta 91.565(5)
_cell_angle_gamma 90.00
_cell_formula_units_Z 4
_cell_length_a 15.2162(12)
_cell_length_b 9.3657(6)
_cell_length_c 9.1510(6)
_cell_measurement_temperature 296(2)
_cell_volume 1303.63(16)
_computing_cell_refinement 'Bruker XSCANS'
_computing_data_collection 'Bruker XSCANS'
_computing_data_reduction 'Bruker SHELXTL'
_computing_molecular_graphics Diamond
_computing_publication_material 'Bruker SHELXTL'
_computing_structure_refinement 'Bruker SHELXTL'
_computing_structure_solution 'Bruker SHELXTL'
_diffrn_ambient_temperature 296(2)
_diffrn_measured_fraction_theta_full 0.998
_diffrn_measured_fraction_theta_max 0.998
_diffrn_measurement_device_type CCD
_diffrn_measurement_method 'omega scan'
_diffrn_radiation_monochromator graphite
_diffrn_radiation_source 'fine-focus sealed tube'
_diffrn_radiation_type MoK\a
_diffrn_radiation_wavelength 0.71073
_diffrn_reflns_av_R_equivalents 0.0870
_diffrn_reflns_av_sigmaI/netI 0.0545
_diffrn_reflns_limit_h_max 19
_diffrn_reflns_limit_h_min -19
_diffrn_reflns_limit_k_max 12
_diffrn_reflns_limit_k_min -11
_diffrn_reflns_limit_l_max 11
_diffrn_reflns_limit_l_min -11
_diffrn_reflns_number 20351
_diffrn_reflns_theta_full 27.55
_diffrn_reflns_theta_max 27.55
_diffrn_reflns_theta_min 1.34
_exptl_absorpt_coefficient_mu 1.992
_exptl_absorpt_correction_T_max 0.82
_exptl_absorpt_correction_T_min 0.75
_exptl_absorpt_correction_type empirical
_exptl_crystal_colour colorless
_exptl_crystal_density_diffrn 1.399
_exptl_crystal_density_method 'not measured'
_exptl_crystal_description tablet
_exptl_crystal_F_000 576
_exptl_crystal_size_max 0.15
_exptl_crystal_size_mid 0.15
_exptl_crystal_size_min 0.10
_refine_diff_density_max 0.367
_refine_diff_density_min -0.369
_refine_diff_density_rms 0.088
_refine_ls_extinction_coef 0.0082(10)
_refine_ls_extinction_expression Fc^*^=kFc[1+0.001xFc^2^\l^3^/sin(2\q)]^-1/4^
_refine_ls_extinction_method SHELXL
_refine_ls_goodness_of_fit_ref 0.999
_refine_ls_hydrogen_treatment mixed
_refine_ls_matrix_type full
_refine_ls_number_parameters 128
_refine_ls_number_reflns 2998
_refine_ls_number_restraints 0
_refine_ls_restrained_S_all 0.999
_refine_ls_R_factor_all 0.0742
_refine_ls_R_factor_gt 0.0398
_refine_ls_shift/su_max 0.000
_refine_ls_shift/su_mean 0.000
_refine_ls_structure_factor_coef Fsqd
_refine_ls_weighting_details 'calc w=1/[\s^2^(Fo^2^)+(0.0505P)^2^+0.3154P] where P=(Fo^2^+2Fc^2^)/3'
_refine_ls_weighting_scheme calc
_refine_ls_wR_factor_gt 0.0883
_refine_ls_wR_factor_ref 0.1028
_reflns_number_gt 2065
_reflns_number_total 2998
_reflns_threshold_expression >2sigma(I)
_cod_data_source_file JSSC-2013-204-16.CIF
_cod_data_source_block ZnPO3-2
_cod_depositor_comments
;
The following automatic conversions were performed:

data item '_exptl_crystal_density_meas' value 'not measured' was
changed to '?' -- the value is perceived as not measured.

Automatic conversion script
Id: cif_fix_values 8369 2020-08-20 11:38:08Z andrius 
;
_cod_original_sg_symbol_H-M P21/c
_cod_database_code 1562580

loop_
_symmetry_equiv_pos_as_xyz
'x, y, z'
'-x, y+1/2, -z+1/2'
'-x, -y, -z'
'x, -y-1/2, z-1/2'

loop_
_atom_site_label
_atom_site_type_symbol
_atom_site_fract_x
_atom_site_fract_y
_atom_site_fract_z
_atom_site_U_iso_or_equiv
_atom_site_adp_type
_atom_site_occupancy
_atom_site_symmetry_multiplicity
_atom_site_calc_flag
_atom_site_refinement_flags
_atom_site_disorder_assembly
_atom_site_disorder_group
Zn1 Zn 0.05660(3) 0.34137(4) 0.15194(4) 0.02992(15) Uani 1 1 d . . .
P1 P 0.10019(6) 0.43691(9) -0.16988(9) 0.0287(2) Uani 1 1 d . . .
H1 H 0.1813 0.4505 -0.2014 0.050 Uiso 1 1 d . . .
O1 O 0.11137(18) 0.3422(2) -0.0363(2) 0.0385(6) Uani 1 1 d . . .
O2 O 0.05347(18) 0.1388(2) 0.2036(3) 0.0387(6) Uani 1 1 d . . .
O3 O -0.06060(17) 0.4189(2) 0.1374(3) 0.0356(6) Uani 1 1 d . . .
N1 N 0.1157(2) 0.4467(3) 0.3220(3) 0.0338(7) Uani 1 1 d . . .
H2 H 0.1196 0.3778 0.3776 0.050 Uiso 1 1 d . . .
H3 H 0.0788 0.5229 0.3496 0.050 Uiso 1 1 d . . .
C1 C 0.2036(3) 0.5180(4) 0.3125(4) 0.0358(8) Uani 1 1 d . . .
C2 C 0.1899(3) 0.6430(4) 0.2088(5) 0.0542(11) Uani 1 1 d . . .
H2A H 0.1737 0.6081 0.1132 0.081 Uiso 1 1 calc R . .
H2B H 0.2434 0.6969 0.2039 0.081 Uiso 1 1 calc R . .
H2C H 0.1439 0.7032 0.2438 0.081 Uiso 1 1 calc R . .
C3 C 0.2294(3) 0.5703(5) 0.4654(5) 0.0673(14) Uani 1 1 d . . .
H3A H 0.2377 0.4898 0.5293 0.101 Uiso 1 1 calc R . .
H3B H 0.1836 0.6301 0.5016 0.101 Uiso 1 1 calc R . .
H3C H 0.2830 0.6239 0.4616 0.101 Uiso 1 1 calc R . .
C4 C 0.2658(3) 0.4031(4) 0.2564(4) 0.0435(9) Uani 1 1 d . . .
H10 H 0.2650 0.3198 0.3146 0.050 Uiso 1 1 d . . .
H11 H 0.2381 0.3491 0.1760 0.050 Uiso 1 1 d . . .
C5 C 0.3594(3) 0.4316(5) 0.2060(5) 0.0622(12) Uani 1 1 d . . .
C6 C 0.3592(5) 0.5045(9) 0.0579(8) 0.126(3) Uani 1 1 d . . .
H6A H 0.3336 0.5978 0.0658 0.188 Uiso 1 1 calc R . .
H6B H 0.3254 0.4488 -0.0115 0.188 Uiso 1 1 calc R . .
H6C H 0.4185 0.5131 0.0256 0.188 Uiso 1 1 calc R . .
C7 C 0.4170(4) 0.5117(10) 0.3116(9) 0.131(3) Uani 1 1 d . . .
H7A H 0.3922 0.6042 0.3286 0.196 Uiso 1 1 calc R . .
H7B H 0.4744 0.5223 0.2720 0.196 Uiso 1 1 calc R . .
H7C H 0.4215 0.4601 0.4021 0.196 Uiso 1 1 calc R . .
C8 C 0.4012(4) 0.2847(7) 0.1814(9) 0.117(3) Uani 1 1 d . . .
H8A H 0.4041 0.2331 0.2721 0.176 Uiso 1 1 calc R . .
H8B H 0.4594 0.2969 0.1457 0.176 Uiso 1 1 calc R . .
H8C H 0.3662 0.2321 0.1111 0.176 Uiso 1 1 calc R . .

loop_
_atom_site_aniso_label
_atom_site_aniso_U_11
_atom_site_aniso_U_22
_atom_site_aniso_U_33
_atom_site_aniso_U_23
_atom_site_aniso_U_13
_atom_site_aniso_U_12
Zn1 0.0428(3) 0.0219(2) 0.0252(2) -0.00063(16) 0.00225(16) -0.00040(18)
P1 0.0379(5) 0.0237(4) 0.0248(4) -0.0004(3) 0.0050(4) 0.0007(4)
O1 0.0570(17) 0.0338(13) 0.0247(11) 0.0018(10) 0.0056(11) 0.0091(12)
O2 0.0606(18) 0.0243(12) 0.0306(12) 0.0022(10) -0.0085(12) -0.0011(12)
O3 0.0428(15) 0.0242(12) 0.0399(14) -0.0061(10) 0.0003(11) 0.0005(11)
N1 0.0447(19) 0.0264(14) 0.0304(15) -0.0014(12) 0.0027(13) -0.0043(13)
C1 0.045(2) 0.0273(17) 0.0354(19) -0.0037(15) 0.0004(17) -0.0081(16)
C2 0.066(3) 0.028(2) 0.069(3) 0.0088(19) 0.011(2) -0.003(2)
C3 0.075(4) 0.079(3) 0.048(3) -0.027(2) -0.001(2) -0.023(3)
C4 0.045(2) 0.034(2) 0.052(2) -0.0011(18) -0.0024(19) 0.0000(18)
C5 0.043(3) 0.073(3) 0.071(3) 0.004(3) 0.007(2) 0.002(2)
C6 0.090(5) 0.170(7) 0.121(6) 0.056(5) 0.062(4) 0.034(5)
C7 0.054(4) 0.180(8) 0.159(7) -0.057(6) 0.009(4) -0.042(5)
C8 0.062(4) 0.113(5) 0.178(8) -0.016(5) 0.033(5) 0.026(4)

loop_
_atom_type_symbol
_atom_type_description
_atom_type_scat_dispersion_real
_atom_type_scat_dispersion_imag
_atom_type_scat_source
C C 0.0033 0.0016 'International Tables Vol C Tables 4.2.6.8 and 6.1.1.4'
H H 0.0000 0.0000 'International Tables Vol C Tables 4.2.6.8 and 6.1.1.4'
N N 0.0061 0.0033 'International Tables Vol C Tables 4.2.6.8 and 6.1.1.4'
O O 0.0106 0.0060 'International Tables Vol C Tables 4.2.6.8 and 6.1.1.4'
P P 0.1023 0.0942 'International Tables Vol C Tables 4.2.6.8 and 6.1.1.4'
Zn Zn 0.2839 1.4301 'International Tables Vol C Tables 4.2.6.8 and 6.1.1.4'

loop_
_geom_angle_atom_site_label_1
_geom_angle_atom_site_label_2
_geom_angle_atom_site_label_3
_geom_angle
_geom_angle_site_symmetry_1
_geom_angle_site_symmetry_3
O3 Zn1 O1 110.93(10) . .
O3 Zn1 O2 110.73(11) . .
O1 Zn1 O2 103.50(10) . .
O3 Zn1 N1 105.02(11) . .
O1 Zn1 N1 119.21(12) . .
O2 Zn1 N1 107.39(10) . .
O3 P1 O1 113.60(13) 3_565 .
O3 P1 O2 112.74(14) 3_565 4_565
O1 P1 O2 112.43(14) . 4_565
O3 P1 H1 110.3 3_565 .
O1 P1 H1 98.7 . .
O2 P1 H1 108.0 4_565 .
P1 O1 Zn1 132.77(15) . .
P1 O2 Zn1 128.58(14) 4_566 .
P1 O3 Zn1 134.14(15) 3_565 .
C1 N1 Zn1 123.2(2) . .
C1 N1 H2 109.6 . .
Zn1 N1 H2 96.6 . .
C1 N1 H3 102.5 . .
Zn1 N1 H3 108.5 . .
H2 N1 H3 117.4 . .
N1 C1 C4 105.5(3) . .
N1 C1 C2 105.8(3) . .
C4 C1 C2 114.1(3) . .
N1 C1 C3 107.3(3) . .
C4 C1 C3 112.8(3) . .
C2 C1 C3 110.7(3) . .
C1 C2 H2A 109.5 . .
C1 C2 H2B 109.5 . .
H2A C2 H2B 109.5 . .
C1 C2 H2C 109.5 . .
H2A C2 H2C 109.5 . .
H2B C2 H2C 109.5 . .
C1 C3 H3A 109.5 . .
C1 C3 H3B 109.5 . .
H3A C3 H3B 109.5 . .
C1 C3 H3C 109.5 . .
H3A C3 H3C 109.5 . .
H3B C3 H3C 109.5 . .
C1 C4 C5 124.6(3) . .
C1 C4 H10 112.0 . .
C5 C4 H10 109.9 . .
C1 C4 H11 110.9 . .
C5 C4 H11 104.4 . .
H10 C4 H11 89.1 . .
C7 C5 C6 109.8(6) . .
C7 C5 C4 115.3(4) . .
C6 C5 C4 111.6(4) . .
C7 C5 C8 107.9(5) . .
C6 C5 C8 105.3(5) . .
C4 C5 C8 106.3(4) . .
C5 C6 H6A 109.5 . .
C5 C6 H6B 109.5 . .
H6A C6 H6B 109.5 . .
C5 C6 H6C 109.5 . .
H6A C6 H6C 109.5 . .
H6B C6 H6C 109.5 . .
C5 C7 H7A 109.5 . .
C5 C7 H7B 109.5 . .
H7A C7 H7B 109.5 . .
C5 C7 H7C 109.5 . .
H7A C7 H7C 109.5 . .
H7B C7 H7C 109.5 . .
C5 C8 H8A 109.5 . .
C5 C8 H8B 109.5 . .
H8A C8 H8B 109.5 . .
C5 C8 H8C 109.5 . .
H8A C8 H8C 109.5 . .
H8B C8 H8C 109.5 . .

loop_
_geom_bond_atom_site_label_1
_geom_bond_atom_site_label_2
_geom_bond_distance
_geom_bond_site_symmetry_2
Zn1 O3 1.927(3) .
Zn1 O1 1.934(2) .
Zn1 O2 1.956(2) .
Zn1 N1 2.032(3) .
P1 O3 1.511(2) 3_565
P1 O1 1.516(2) .
P1 O2 1.517(2) 4_565
P1 H1 1.2814 .
O2 P1 1.517(2) 4_566
O3 P1 1.511(2) 3_565
N1 C1 1.499(5) .
N1 H2 0.8229 .
N1 H3 0.9461 .
C1 C4 1.531(5) .
C1 C2 1.518(5) .
C1 C3 1.524(5) .
C2 H2A 0.9600 .
C2 H2B 0.9600 .
C2 H2C 0.9600 .
C3 H3A 0.9600 .
C3 H3B 0.9600 .
C3 H3C 0.9600 .
C4 C5 1.532(6) .
C4 H10 0.9450 .
C4 H11 0.9789 .
C5 C7 1.489(8) .
C5 C6 1.518(8) .
C5 C8 1.535(8) .
C6 H6A 0.9600 .
C6 H6B 0.9600 .
C6 H6C 0.9600 .
C7 H7A 0.9600 .
C7 H7B 0.9600 .
C7 H7C 0.9600 .
C8 H8A 0.9600 .
C8 H8B 0.9600 .
C8 H8C 0.9600 .
